data_4514859
loop_
_publ_author_name
'Liu, Jibing'
'Chakraborty, Pushkin'
'Zhang, Heng'
'Zhong, Liang'
'Wang, Zhi-Xiang'
'Huang, Xueliang'

_publ_section_title
;
 Gold-Catalyzed Atom-Economic Synthesis of Sulfone-Containing
 Pyrrolo[2,1-a]isoquinolines from Diynamides: Evidence for Consecutive
 Sulfonyl Migration
;
_journal_issue 3
_journal_name_full 'ACS Catalysis'
_journal_page_first 2610
_journal_paper_doi 10.1021/acscatal.8b04934
_journal_volume 9
_journal_year 2019
_chemical_formula_sum 'C17 H19 N O6 S'
_chemical_formula_weight 365.39
_space_group_IT_number 14
_space_group_name_Hall '-P 2ybc'
_space_group_name_H-M_alt 'P 1 21/c 1'
_symmetry_cell_setting monoclinic
_symmetry_space_group_name_Hall '-P 2ybc'
_symmetry_space_group_name_H-M 'P 1 21/c 1'
_atom_sites_solution_hydrogens geom
_atom_sites_solution_primary direct
_atom_sites_solution_secondary difmap
_audit_creation_method SHELXL-97
_cell_angle_alpha 90.00
_cell_angle_beta 113.57(3)
_cell_angle_gamma 90.00
_cell_formula_units_Z 4
_cell_length_a 7.5531(15)
_cell_length_b 28.802(6)
_cell_length_c 8.5314(17)
_cell_measurement_reflns_used 4505
_cell_measurement_temperature 293(2)
_cell_measurement_theta_max 27.5476
_cell_measurement_theta_min 2.6036
_cell_volume 1701.1(7)
_computing_structure_refinement 'SHELXL-97 (Sheldrick, 1997)'
_computing_structure_solution 'SHELXS-97 (Sheldrick, 1990)'
_diffrn_ambient_temperature 293(2)
_diffrn_measured_fraction_theta_full 0.984
_diffrn_measured_fraction_theta_max 0.984
_diffrn_measurement_device_type 'Bruker P4'
_diffrn_measurement_method '\w scans'
_diffrn_radiation_monochromator graphite
_diffrn_radiation_source 'fine-focus sealed tube'
_diffrn_radiation_type MoK\a
_diffrn_radiation_wavelength 0.71073
_diffrn_reflns_av_R_equivalents 0.0277
_diffrn_reflns_av_sigmaI/netI 0.0262
_diffrn_reflns_limit_h_max 9
_diffrn_reflns_limit_h_min -9
_diffrn_reflns_limit_k_max 37
_diffrn_reflns_limit_k_min -37
_diffrn_reflns_limit_l_max 11
_diffrn_reflns_limit_l_min -10
_diffrn_reflns_number 13063
_diffrn_reflns_theta_full 27.48
_diffrn_reflns_theta_max 27.48
_diffrn_reflns_theta_min 2.70
_exptl_absorpt_coefficient_mu 0.224
_exptl_absorpt_correction_type none
_exptl_crystal_colour White
_exptl_crystal_density_diffrn 1.427
_exptl_crystal_density_method 'not measured'
_exptl_crystal_description Prism
_exptl_crystal_F_000 768
_exptl_crystal_size_max 0.7000
_exptl_crystal_size_mid 0.4000
_exptl_crystal_size_min 0.3000
_refine_diff_density_max 0.219
_refine_diff_density_min -0.289
_refine_diff_density_rms 0.039
_refine_ls_extinction_method none
_refine_ls_goodness_of_fit_ref 1.084
_refine_ls_hydrogen_treatment mixed
_refine_ls_matrix_type full
_refine_ls_number_parameters 230
_refine_ls_number_reflns 3843
_refine_ls_number_restraints 0
_refine_ls_restrained_S_all 1.084
_refine_ls_R_factor_all 0.0573
_refine_ls_R_factor_gt 0.0468
_refine_ls_shift/su_max 0.000
_refine_ls_shift/su_mean 0.000
_refine_ls_structure_factor_coef Fsqd
_refine_ls_weighting_details 'calc w=1/[\s^2^(Fo^2^)+(0.0588P)^2^+0.3309P] where P=(Fo^2^+2Fc^2^)/3'
_refine_ls_weighting_scheme calc
_refine_ls_wR_factor_gt 0.1165
_refine_ls_wR_factor_ref 0.1232
_reflns_number_gt 3262
_reflns_number_total 3843
_reflns_threshold_expression >2sigma(I)
_cod_data_source_file cs8b04934_si_004.cif
_cod_data_source_block d
_cod_depositor_comments
;
The following automatic conversions were performed:

'_symmetry_cell_setting' value 'Monoclinic' changed to 'monoclinic'
according to
/home/data/users/saulius/crontab/automatic-downloads/current/ACS/lib/dictionaries/cif_core.dic
dictionary named 'cif_core.dic' version 2.4.2 from 2011-04-26.

Automatic conversion script
Id: cif_fix_values 4973 2017-02-22 13:04:09Z antanas 
;
_cod_original_cell_volume 1701.2(6)
_cod_original_sg_symbol_H-M 'P2(1)/c  '
_cod_database_code 4514859

loop_
_symmetry_equiv_pos_as_xyz
'x, y, z'
'-x, y+1/2, -z+1/2'
'-x, -y, -z'
'x, -y-1/2, z-1/2'

loop_
_atom_site_label
_atom_site_type_symbol
_atom_site_fract_x
_atom_site_fract_y
_atom_site_fract_z
_atom_site_U_iso_or_equiv
_atom_site_adp_type
_atom_site_occupancy
_atom_site_symmetry_multiplicity
_atom_site_calc_flag
_atom_site_refinement_flags
S1 S 0.11438(7) 0.106438(17) 0.16093(6) 0.05005(16) Uani 1 1 d .
O1 O 0.5294(2) 0.24451(4) 0.89203(16) 0.0515(3) Uani 1 1 d .
C1 C 0.6750(3) 0.24201(8) 1.0619(3) 0.0568(5) Uani 1 1 d .
H1A H 0.7869 0.2265 1.0603 0.085 Uiso 1 1 calc R
H1B H 0.6265 0.2250 1.1331 0.085 Uiso 1 1 calc R
H1C H 0.7097 0.2728 1.1067 0.085 Uiso 1 1 calc R
N1 N 0.2968(2) 0.03893(5) 0.59843(19) 0.0440(3) Uani 1 1 d .
C2 C 0.0956(3) 0.25364(7) 0.4269(3) 0.0535(5) Uani 1 1 d .
H2A H 0.1399 0.2439 0.3412 0.080 Uiso 1 1 calc R
H2B H 0.0525 0.2853 0.4062 0.080 Uiso 1 1 calc R
H2C H -0.0094 0.2342 0.4226 0.080 Uiso 1 1 calc R
O2 O 0.24936(19) 0.25009(4) 0.59105(16) 0.0484(3) Uani 1 1 d .
C3 C 0.4665(2) 0.20322(6) 0.8095(2) 0.0410(4) Uani 1 1 d .
O3 O 0.3166(3) -0.06174(5) 0.6719(2) 0.0737(5) Uani 1 1 d .
C4 C 0.5373(3) 0.16000(6) 0.8761(2) 0.0436(4) Uani 1 1 d .
H4 H 0.6330 0.1579 0.9861 0.052 Uiso 1 1 calc R
O4 O 0.1604(3) -0.07204(5) 0.3918(2) 0.0700(4) Uani 1 1 d .
C5 C 0.4680(2) 0.11968(6) 0.7814(2) 0.0417(4) Uani 1 1 d .
O5 O -0.0183(2) 0.14156(5) 0.16625(19) 0.0612(4) Uani 1 1 d .
C6 C 0.3285(2) 0.12318(6) 0.6145(2) 0.0395(4) Uani 1 1 d .
O6 O 0.0539(3) 0.07680(6) 0.01412(19) 0.0771(5) Uani 1 1 d .
C7 C 0.2533(2) 0.16666(6) 0.5485(2) 0.0395(4) Uani 1 1 d .
H7 H 0.1578 0.1689 0.4384 0.047 Uiso 1 1 calc R
C8 C 0.3191(3) 0.20636(6) 0.6449(2) 0.0408(4) Uani 1 1 d .
C9 C 0.5412(3) 0.07242(7) 0.8541(3) 0.0525(5) Uani 1 1 d .
H9A H 0.5901 0.0736 0.9779 0.063 Uiso 1 1 calc R
H9B H 0.6466 0.0635 0.8230 0.063 Uiso 1 1 calc R
C10 C 0.3818(3) 0.03684(7) 0.7872(2) 0.0546(5) Uani 1 1 d .
H10A H 0.4333 0.0061 0.8251 0.066 Uiso 1 1 calc R
H10B H 0.2836 0.0433 0.8305 0.066 Uiso 1 1 calc R
C11 C 0.2662(2) 0.08032(6) 0.5143(2) 0.0401(4) Uani 1 1 d .
C12 C 0.1800(3) 0.07021(6) 0.3390(2) 0.0429(4) Uani 1 1 d .
C13 C 0.1583(3) 0.02187(6) 0.3209(2) 0.0474(4) Uani 1 1 d .
H13 H 0.1052 0.0056 0.2184 0.057 Uiso 1 1 calc R
C14 C 0.2297(3) 0.00304(6) 0.4821(2) 0.0457(4) Uani 1 1 d .
C15 C 0.2434(3) -0.04592(6) 0.5309(3) 0.0483(4) Uani 1 1 d .
C17 C 0.3271(3) 0.13495(8) 0.1792(3) 0.0629(6) Uani 1 1 d .
H17A H 0.3024 0.1532 0.0785 0.094 Uiso 1 1 calc R
H17B H 0.4254 0.1124 0.1916 0.094 Uiso 1 1 calc R
H17C H 0.3698 0.1549 0.2777 0.094 Uiso 1 1 calc R
C16 C 0.1712(4) -0.12148(7) 0.4143(4) 0.0702(6) Uani 1 1 d .
H16A H 0.0757 -0.1360 0.3153 0.105 Uiso 1 1 calc R
H16B H 0.1479 -0.1294 0.5136 0.105 Uiso 1 1 calc R
H16C H 0.2974 -0.1321 0.4288 0.105 Uiso 1 1 calc R

loop_
_atom_site_aniso_label
_atom_site_aniso_U_11
_atom_site_aniso_U_22
_atom_site_aniso_U_33
_atom_site_aniso_U_23
_atom_site_aniso_U_13
_atom_site_aniso_U_12
S1 0.0572(3) 0.0501(3) 0.0336(3) 0.00480(18) 0.0085(2) 0.0081(2)
O1 0.0585(8) 0.0506(7) 0.0387(7) -0.0075(6) 0.0125(6) -0.0031(6)
C1 0.0516(11) 0.0658(12) 0.0419(11) -0.0131(9) 0.0071(9) -0.0029(9)
N1 0.0524(9) 0.0412(8) 0.0371(8) 0.0039(6) 0.0166(7) 0.0021(6)
C2 0.0538(11) 0.0487(10) 0.0488(12) 0.0056(9) 0.0107(10) 0.0071(8)
O2 0.0561(8) 0.0410(6) 0.0402(7) 0.0006(5) 0.0110(6) 0.0055(5)
C3 0.0433(9) 0.0469(9) 0.0337(9) -0.0043(7) 0.0164(8) -0.0022(7)
O3 0.1006(13) 0.0487(8) 0.0624(11) 0.0110(7) 0.0226(9) 0.0082(8)
C4 0.0417(9) 0.0548(10) 0.0308(9) 0.0000(7) 0.0107(7) 0.0016(8)
O4 0.0937(12) 0.0413(7) 0.0651(10) -0.0021(7) 0.0215(9) -0.0074(7)
C5 0.0419(9) 0.0474(9) 0.0352(9) 0.0029(7) 0.0149(8) 0.0035(7)
O5 0.0524(8) 0.0623(9) 0.0534(9) 0.0077(7) 0.0048(7) 0.0158(6)
C6 0.0400(9) 0.0434(9) 0.0355(9) 0.0012(7) 0.0155(8) 0.0010(7)
O6 0.1096(13) 0.0678(10) 0.0355(8) -0.0039(7) 0.0096(8) 0.0064(9)
C7 0.0402(9) 0.0442(9) 0.0317(9) 0.0010(7) 0.0119(7) 0.0011(7)
C8 0.0442(9) 0.0423(9) 0.0377(9) 0.0014(7) 0.0183(8) 0.0016(7)
C9 0.0602(12) 0.0512(10) 0.0382(11) 0.0046(8) 0.0112(9) 0.0086(9)
C10 0.0749(14) 0.0490(10) 0.0388(10) 0.0081(8) 0.0214(10) 0.0015(9)
C11 0.0409(9) 0.0413(9) 0.0370(9) 0.0033(7) 0.0144(8) 0.0037(7)
C12 0.0451(9) 0.0436(9) 0.0362(10) 0.0010(7) 0.0123(8) 0.0015(7)
C13 0.0509(10) 0.0455(9) 0.0414(10) -0.0022(8) 0.0138(8) -0.0009(8)
C14 0.0484(10) 0.0422(9) 0.0454(11) -0.0014(8) 0.0177(9) -0.0010(7)
C15 0.0492(10) 0.0445(9) 0.0535(12) 0.0039(9) 0.0231(9) 0.0026(8)
C17 0.0718(14) 0.0615(12) 0.0643(14) 0.0217(11) 0.0364(12) 0.0132(10)
C16 0.0771(15) 0.0418(11) 0.0948(19) -0.0023(11) 0.0378(14) -0.0071(10)

loop_
_atom_type_symbol
_atom_type_description
_atom_type_scat_dispersion_real
_atom_type_scat_dispersion_imag
_atom_type_scat_source
C C 0.0033 0.0016 'International Tables Vol C Tables 4.2.6.8 and 6.1.1.4'
H H 0.0000 0.0000 'International Tables Vol C Tables 4.2.6.8 and 6.1.1.4'
N N 0.0061 0.0033 'International Tables Vol C Tables 4.2.6.8 and 6.1.1.4'
O O 0.0106 0.0060 'International Tables Vol C Tables 4.2.6.8 and 6.1.1.4'
S S 0.1246 0.1234 'International Tables Vol C Tables 4.2.6.8 and 6.1.1.4'

loop_
_geom_angle_atom_site_label_1
_geom_angle_atom_site_label_2
_geom_angle_atom_site_label_3
_geom_angle
O6 S1 O5 117.69(10)
O6 S1 C12 106.60(10)
O5 S1 C12 110.64(9)
O6 S1 C17 108.52(12)
O5 S1 C17 107.04(10)
C12 S1 C17 105.74(10)
C3 O1 C1 116.54(15)
C11 N1 C14 109.86(15)
C11 N1 C10 121.20(15)
C14 N1 C10 128.87(15)
C8 O2 C2 116.69(14)
O1 C3 C4 124.98(16)
O1 C3 C8 115.64(15)
C4 C3 C8 119.38(16)
C3 C4 C5 121.20(17)
C15 O4 C16 117.42(18)
C4 C5 C6 119.15(16)
C4 C5 C9 121.60(17)
C6 C5 C9 119.24(16)
C5 C6 C7 119.70(16)
C5 C6 C11 117.97(15)
C7 C6 C11 122.33(16)
C8 C7 C6 120.73(16)
O2 C8 C7 124.25(16)
O2 C8 C3 116.05(15)
C7 C8 C3 119.70(16)
C5 C9 C10 110.62(16)
N1 C10 C9 108.54(15)
N1 C11 C12 106.77(15)
N1 C11 C6 118.77(16)
C12 C11 C6 134.44(16)
C11 C12 C13 107.92(15)
C11 C12 S1 130.83(14)
C13 C12 S1 121.17(14)
C14 C13 C12 107.45(17)
C13 C14 N1 107.98(16)
C13 C14 C15 128.42(18)
N1 C14 C15 123.56(17)
O3 C15 O4 123.03(18)
O3 C15 C14 127.31(19)
O4 C15 C14 109.66(17)

loop_
_geom_bond_atom_site_label_1
_geom_bond_atom_site_label_2
_geom_bond_distance
S1 O6 1.4312(16)
S1 O5 1.4374(15)
S1 C12 1.7438(18)
S1 C17 1.755(2)
O1 C3 1.367(2)
O1 C1 1.429(2)
N1 C11 1.363(2)
N1 C14 1.381(2)
N1 C10 1.478(2)
C2 O2 1.421(2)
O2 C8 1.372(2)
C3 C4 1.384(2)
C3 C8 1.403(3)
O3 C15 1.195(2)
C4 C5 1.392(3)
O4 C15 1.332(2)
O4 C16 1.435(2)
C5 C6 1.395(3)
C5 C9 1.506(3)
C6 C7 1.397(2)
C6 C11 1.468(2)
C7 C8 1.380(2)
C9 C10 1.508(3)
C11 C12 1.402(2)
C12 C13 1.403(2)
C13 C14 1.372(3)
C14 C15 1.462(3)

loop_
_geom_torsion_atom_site_label_1
_geom_torsion_atom_site_label_2
_geom_torsion_atom_site_label_3
_geom_torsion_atom_site_label_4
_geom_torsion
C1 O1 C3 C4 -2.1(2)
C1 O1 C3 C8 178.01(15)
O1 C3 C4 C5 -178.48(16)
C8 C3 C4 C5 1.4(3)
C3 C4 C5 C6 1.9(3)
C3 C4 C5 C9 -178.73(17)
C4 C5 C6 C7 -3.5(2)
C9 C5 C6 C7 177.14(16)
C4 C5 C6 C11 176.51(15)
C9 C5 C6 C11 -2.9(2)
C5 C6 C7 C8 1.7(2)
C11 C6 C7 C8 -178.22(15)
C2 O2 C8 C7 1.9(2)
C2 O2 C8 C3 -177.98(15)
C6 C7 C8 O2 -178.29(15)
C6 C7 C8 C3 1.6(3)
O1 C3 C8 O2 -3.4(2)
C4 C3 C8 O2 176.72(15)
O1 C3 C8 C7 176.75(15)
C4 C3 C8 C7 -3.2(2)
C4 C5 C9 C10 145.91(18)
C6 C5 C9 C10 -34.7(2)
C11 N1 C10 C9 -40.3(2)
C14 N1 C10 C9 142.87(18)
C5 C9 C10 N1 53.7(2)
C14 N1 C11 C12 -1.01(19)
C10 N1 C11 C12 -178.36(16)
C14 N1 C11 C6 -179.57(15)
C10 N1 C11 C6 3.1(2)
C5 C6 C11 N1 20.3(2)
C7 C6 C11 N1 -159.75(16)
C5 C6 C11 C12 -157.78(19)
C7 C6 C11 C12 22.2(3)
N1 C11 C12 C13 0.6(2)
C6 C11 C12 C13 178.81(18)
N1 C11 C12 S1 -176.37(14)
C6 C11 C12 S1 1.9(3)
O6 S1 C12 C11 173.19(18)
O5 S1 C12 C11 -57.7(2)
C17 S1 C12 C11 57.8(2)
O6 S1 C12 C13 -3.42(18)
O5 S1 C12 C13 125.66(16)
C17 S1 C12 C13 -118.78(17)
C11 C12 C13 C14 0.1(2)
S1 C12 C13 C14 177.36(13)
C12 C13 C14 N1 -0.7(2)
C12 C13 C14 C15 -178.59(18)
C11 N1 C14 C13 1.1(2)
C10 N1 C14 C13 178.15(18)
C11 N1 C14 C15 179.11(16)
C10 N1 C14 C15 -3.8(3)
C16 O4 C15 O3 -3.7(3)
C16 O4 C15 C14 176.05(17)
C13 C14 C15 O3 175.1(2)
N1 C14 C15 O3 -2.5(3)
C13 C14 C15 O4 -4.6(3)
N1 C14 C15 O4 177.76(17)
